data_7206102
loop_
_publ_author_name
'B\;akowicz, Julia'
'Skar\.zewski, Jacek'
'Turowska-Tyrk, Ilona'

_publ_section_title
;
 Photo-induced structural changes in two crystal forms with different
 numbers of independent molecules
;
_journal_issue 13
_journal_name_full CrystEngComm
_journal_page_first 4332
_journal_paper_doi 10.1039/c0ce00795a
_journal_volume 13
_journal_year 2011
_chemical_absolute_configuration syn
_chemical_formula_sum 'C33 H39 N O4'
_chemical_formula_weight 513.65
_chemical_name_systematic
;
?
;
_space_group_IT_number 19
_symmetry_cell_setting orthorhombic
_symmetry_space_group_name_Hall 'P 2ac 2ab'
_symmetry_space_group_name_H-M 'P 21 21 21'
_atom_sites_solution_hydrogens geom
_atom_sites_solution_primary direct
_atom_sites_solution_secondary difmap
_audit_creation_method SHELXL-97
_cell_angle_alpha 90.00
_cell_angle_beta 90.00
_cell_angle_gamma 90.00
_cell_formula_units_Z 4
_cell_length_a 9.2671(14)
_cell_length_b 11.4608(18)
_cell_length_c 28.078(4)
_cell_measurement_reflns_used 1000
_cell_measurement_temperature 299(2)
_cell_measurement_theta_max 13.4
_cell_measurement_theta_min 4.0
_cell_volume 2982.1(8)
_computing_cell_refinement 'CRYSALIS (Oxford Diffraction, 2003)'
_computing_data_collection 'CRYSALIS (Oxford Diffraction, 2003)'
_computing_data_reduction 'CRYSALIS (Oxford Diffraction, 2003)'
_computing_molecular_graphics 'ORTEP-3 for Windows (Farrugia, 1997)'
_computing_publication_material 'SHELXL97 (Sheldrick, 2008)'
_computing_structure_refinement 'SHELXL97 (Sheldrick, 2008)'
_computing_structure_solution 'SHELXS97 (Sheldrick, 2008)'
_diffrn_ambient_temperature 299(2)
_diffrn_measured_fraction_theta_full 0.990
_diffrn_measured_fraction_theta_max 0.990
_diffrn_measurement_device_type 'KM4CCD diffractometer'
_diffrn_measurement_method '\w scans'
_diffrn_radiation_monochromator graphite
_diffrn_radiation_source 'fine-focus sealed tube'
_diffrn_radiation_type MoK\a
_diffrn_radiation_wavelength 0.71073
_diffrn_reflns_av_R_equivalents 0.0516
_diffrn_reflns_av_sigmaI/netI 0.0401
_diffrn_reflns_limit_h_max 11
_diffrn_reflns_limit_h_min -8
_diffrn_reflns_limit_k_max 13
_diffrn_reflns_limit_k_min -13
_diffrn_reflns_limit_l_max 33
_diffrn_reflns_limit_l_min -29
_diffrn_reflns_number 14559
_diffrn_reflns_theta_full 25.00
_diffrn_reflns_theta_max 25.00
_diffrn_reflns_theta_min 4.04
_exptl_absorpt_coefficient_mu 0.074
_exptl_absorpt_correction_type none
_exptl_crystal_colour colourless
_exptl_crystal_density_diffrn 1.144
_exptl_crystal_density_method 'not measured'
_exptl_crystal_description block
_exptl_crystal_F_000 1104
_exptl_crystal_size_max 0.40
_exptl_crystal_size_mid 0.20
_exptl_crystal_size_min 0.15
_refine_diff_density_max 0.174
_refine_diff_density_min -0.196
_refine_diff_density_rms 0.034
_refine_ls_extinction_method none
_refine_ls_goodness_of_fit_ref 1.166
_refine_ls_hydrogen_treatment constr
_refine_ls_matrix_type full
_refine_ls_number_parameters 384
_refine_ls_number_reflns 2960
_refine_ls_number_restraints 298
_refine_ls_restrained_S_all 1.241
_refine_ls_R_factor_all 0.1108
_refine_ls_R_factor_gt 0.0772
_refine_ls_shift/su_max 0.001
_refine_ls_shift/su_mean 0.000
_refine_ls_structure_factor_coef Fsqd
_refine_ls_weighting_details 'calc w=1/[\s^2^(Fo^2^)+(0.1227P)^2^+0.0000P] where P=(Fo^2^+2Fc^2^)/3'
_refine_ls_weighting_scheme calc
_refine_ls_wR_factor_gt 0.2002
_refine_ls_wR_factor_ref 0.2259
_reflns_number_gt 1998
_reflns_number_total 2960
_reflns_threshold_expression >2sigma(I)
_cod_data_source_file c0ce00795a.txt
_cod_data_source_block 87.4%P
_cod_depositor_comments
;
The following automatic conversions were performed:

'_symmetry_cell_setting' value 'Orthorhombic' changed to
'orthorhombic' according to
/home/saulius/struct/CIF-dictionaries/cif_core.dic dictionary named
'cif_core.dic' version 2.4.1 from 2010-06-29.

Automatic conversion script
Id: cif_fix_values 1715 2011-07-08 13:25:40Z adriana 
;
_cod_database_code 7206102

loop_
_symmetry_equiv_pos_as_xyz
'x, y, z'
'-x+1/2, -y, z+1/2'
'-x, y+1/2, -z+1/2'
'x+1/2, -y+1/2, -z'

loop_
_atom_site_label
_atom_site_type_symbol
_atom_site_fract_x
_atom_site_fract_y
_atom_site_fract_z
_atom_site_U_iso_or_equiv
_atom_site_adp_type
_atom_site_occupancy
_atom_site_symmetry_multiplicity
_atom_site_calc_flag
_atom_site_refinement_flags
_atom_site_disorder_assembly
_atom_site_disorder_group
N1R N 0.729(6) 0.287(3) -0.0023(17) 0.079(12) Uiso 0.126(8) 1 d PDU A 1
H1R H 0.6387 0.2697 0.0002 0.095 Uiso 0.126(8) 1 calc PR A 1
O1R O 0.545(4) -0.264(3) 0.0870(14) 0.099(16) Uiso 0.126(8) 1 d PDU A 1
O2R O 0.934(10) 0.269(7) 0.039(4) 0.066(17) Uiso 0.126(8) 1 d PDU A 1
O3R O 0.762(6) 0.591(3) -0.025(2) 0.12(3) Uiso 0.126(8) 1 d PD A 1
O4R O 0.576(6) 0.491(4) -0.002(4) 0.093(11) Uiso 0.126(8) 1 d PDU A 1
C1R C 0.630(3) -0.223(3) 0.1931(9) 0.058(13) Uiso 0.126(8) 1 d PDU A 1
C2R C 0.685(3) -0.269(3) 0.2347(9) 0.065(9) Uiso 0.126(8) 1 d PDU A 1
H2R H 0.6317 -0.2625 0.2626 0.078 Uiso 0.126(8) 1 calc PR A 1
C3R C 0.817(4) -0.324(4) 0.2364(9) 0.072(9) Uiso 0.126(8) 1 d PDU A 1
C4R C 0.901(3) -0.322(5) 0.1962(10) 0.07(2) Uiso 0.126(8) 1 d PD A 1
H4R H 0.9981 -0.3415 0.1987 0.085 Uiso 0.126(8) 1 calc PR A 1
C5R C 0.844(3) -0.292(4) 0.1510(9) 0.063(15) Uiso 0.126(8) 1 d PDU A 1
C6R C 0.709(3) -0.240(4) 0.1515(8) 0.07(5) Uiso 0.126(8) 1 d PD A 1
C7R C 0.640(4) -0.206(3) 0.1053(10) 0.099(11) Uiso 0.126(8) 1 d PDU A 1
C8R C 0.695(4) -0.100(3) 0.0815(11) 0.080(9) Uiso 0.126(8) 1 d PDU A 1
C9R C 0.636(4) -0.065(3) 0.0386(10) 0.061(12) Uiso 0.126(8) 1 d PD A 1
H9R H 0.5672 -0.1115 0.0236 0.073 Uiso 0.126(8) 1 calc PR A 1
C10R C 0.677(4) 0.039(3) 0.0180(11) 0.058(16) Uiso 0.126(8) 1 d PD A 1
H10R H 0.6389 0.0603 -0.0114 0.069 Uiso 0.126(8) 1 calc PR A 1
C11R C 0.775(5) 0.110(3) 0.0406(13) 0.053(15) Uiso 0.126(8) 1 d PDU A 1
C12R C 0.838(4) 0.072(3) 0.0827(13) 0.065(18) Uiso 0.126(8) 1 d PD A 1
H12R H 0.9076 0.1181 0.0973 0.078 Uiso 0.126(8) 1 calc PR A 1
C13R C 0.800(4) -0.031(3) 0.1029(12) 0.063(12) Uiso 0.126(8) 1 d PD A 1
H13R H 0.8436 -0.0558 0.1309 0.076 Uiso 0.126(8) 1 calc PR A 1
C14R C 0.508(4) -0.137(3) 0.1962(14) 0.093(12) Uiso 0.126(8) 1 d PDU A 1
H14R H 0.4737 -0.1220 0.1637 0.111 Uiso 0.126(8) 1 calc PR A 1
C15R C 0.385(4) -0.191(5) 0.224(2) 0.114(17) Uiso 0.126(8) 1 d PDU A 1
H15A H 0.3043 -0.1385 0.2239 0.170 Uiso 0.126(8) 1 calc PR A 1
H15B H 0.4154 -0.2050 0.2561 0.170 Uiso 0.126(8) 1 calc PR A 1
H15C H 0.3575 -0.2634 0.2094 0.170 Uiso 0.126(8) 1 calc PR A 1
C16R C 0.553(7) -0.022(4) 0.218(3) 0.13(2) Uiso 0.126(8) 1 d PDU A 1
H16A H 0.4711 0.0294 0.2200 0.201 Uiso 0.126(8) 1 calc PR A 1
H16B H 0.6266 0.0137 0.1989 0.201 Uiso 0.126(8) 1 calc PR A 1
H16C H 0.5902 -0.0350 0.2497 0.201 Uiso 0.126(8) 1 calc PR A 1
C17R C 0.882(5) -0.348(5) 0.2841(11) 0.105(12) Uiso 0.126(8) 1 d PDU A 1
H17R H 0.8005 -0.3313 0.3054 0.126 Uiso 0.126(8) 1 calc PR A 1
C18R C 0.989(8) -0.259(8) 0.300(3) 0.15(2) Uiso 0.126(8) 1 d PDU A 1
H18A H 0.9636 -0.1838 0.2869 0.227 Uiso 0.126(8) 1 calc PR A 1
H18B H 1.0835 -0.2802 0.2890 0.227 Uiso 0.126(8) 1 calc PR A 1
H18C H 0.9892 -0.2541 0.3341 0.227 Uiso 0.126(8) 1 calc PR A 1
C19R C 0.912(13) -0.468(6) 0.295(3) 0.15(2) Uiso 0.126(8) 1 d PDU A 1
H19A H 0.8355 -0.5162 0.2836 0.218 Uiso 0.126(8) 1 calc PR A 1
H19B H 0.9199 -0.4768 0.3292 0.218 Uiso 0.126(8) 1 calc PR A 1
H19C H 1.0014 -0.4905 0.2806 0.218 Uiso 0.126(8) 1 calc PR A 1
C20R C 0.897(5) -0.356(4) 0.1068(12) 0.079(11) Uiso 0.126(8) 1 d PDU A 1
H20R H 0.8344 -0.3319 0.0804 0.095 Uiso 0.126(8) 1 calc PR A 1
C21R C 0.884(10) -0.486(4) 0.111(3) 0.13(2) Uiso 0.126(8) 1 d PDU A 1
H21A H 0.9171 -0.5220 0.0826 0.188 Uiso 0.126(8) 1 calc PR A 1
H21B H 0.7854 -0.5063 0.1170 0.188 Uiso 0.126(8) 1 calc PR A 1
H21C H 0.9425 -0.5119 0.1376 0.188 Uiso 0.126(8) 1 calc PR A 1
C22R C 1.050(8) -0.319(8) 0.094(4) 0.13(2) Uiso 0.126(8) 1 d PDU A 1
H22A H 1.0587 -0.2361 0.0969 0.201 Uiso 0.126(8) 1 calc PR A 1
H22B H 1.0694 -0.3414 0.0615 0.201 Uiso 0.126(8) 1 calc PR A 1
H22C H 1.1168 -0.3570 0.1147 0.201 Uiso 0.126(8) 1 calc PR A 1
C23R C 0.827(6) 0.223(4) 0.021(2) 0.065(12) Uiso 0.126(8) 1 d PDU A 1
C24R C 0.772(6) 0.383(2) -0.0318(12) 0.062(10) Uiso 0.126(8) 1 d PDU A 1
H24R H 0.8765 0.3915 -0.0271 0.074 Uiso 0.126(8) 1 calc PR A 1
C25R C 0.708(6) 0.498(3) -0.0169(18) 0.096(12) Uiso 0.126(8) 1 d PDU A 1
C26R C 0.498(8) 0.598(6) 0.004(4) 0.096(19) Uiso 0.126(8) 1 d PDU A 1
H26A H 0.4340 0.6086 -0.0228 0.144 Uiso 0.126(8) 1 calc PR A 1
H26B H 0.5643 0.6619 0.0054 0.144 Uiso 0.126(8) 1 calc PR A 1
H26C H 0.4424 0.5946 0.0327 0.144 Uiso 0.126(8) 1 calc PR A 1
C27R C 0.752(6) 0.358(3) -0.0845(13) 0.08(2) Uiso 0.126(8) 1 d PD A 1
H27A H 0.6501 0.3493 -0.0913 0.100 Uiso 0.126(8) 1 calc PR A 1
H27B H 0.7880 0.4236 -0.1030 0.100 Uiso 0.126(8) 1 calc PR A 1
C28R C 0.830(4) 0.250(2) -0.0987(14) 0.090(14) Uiso 0.126(8) 1 d PGDU A 1
C29R C 0.758(3) 0.146(3) -0.1026(13) 0.066(12) Uiso 0.126(8) 1 d PGD A 1
H29R H 0.6593 0.1433 -0.0966 0.080 Uiso 0.126(8) 1 d PG A 1
C30R C 0.828(3) 0.045(2) -0.1153(14) 0.088(15) Uiso 0.126(8) 1 d PG A 1
H30R H 0.7769 -0.0242 -0.1174 0.105 Uiso 0.126(8) 1 d PG A 1
C31R C 0.974(3) 0.046(3) -0.1249(15) 0.081(12) Uiso 0.126(8) 1 d PGU A 1
H31R H 1.0222 -0.0227 -0.1329 0.097 Uiso 0.126(8) 1 d PG A 1
C32R C 1.046(3) 0.149(3) -0.1223(16) 0.081(15) Uiso 0.126(8) 1 d PG A 1
H32R H 1.1437 0.1518 -0.1295 0.098 Uiso 0.126(8) 1 d PG A 1
C33R C 0.976(4) 0.250(3) -0.1093(16) 0.100(16) Uiso 0.126(8) 1 d PGDU A 1
H33R H 1.0277 0.3195 -0.1076 0.120 Uiso 0.126(8) 1 d PG A 1
N1P N 0.7368(8) 0.2698(6) -0.0130(2) 0.073(2) Uani 0.874(8) 1 d PDU A 2
H1P H 0.6537 0.2385 -0.0179 0.088 Uiso 0.874(8) 1 calc PR A 2
O1P O 0.4966(6) -0.2354(4) 0.09855(19) 0.0781(15) Uani 0.874(8) 1 d PDU A 2
O2P O 0.9363(13) 0.2695(12) 0.0313(6) 0.076(3) Uani 0.874(8) 1 d PDU A 2
O3P O 0.7435(9) 0.5698(7) -0.0486(4) 0.124(3) Uani 0.874(8) 1 d PD A 2
O4P O 0.6021(10) 0.4670(6) 0.0006(4) 0.100(2) Uani 0.874(8) 1 d PDU A 2
C1P C 0.6539(7) -0.2057(7) 0.1984(2) 0.075(3) Uiso 0.874(8) 1 d PDU A 2
C2P C 0.7229(8) -0.2397(6) 0.2394(2) 0.083(2) Uiso 0.874(8) 1 d PDU A 2
H2P H 0.6897 -0.2180 0.2694 0.099 Uiso 0.874(8) 1 calc PR A 2
C3P C 0.8453(8) -0.3081(8) 0.2335(3) 0.089(2) Uiso 0.874(8) 1 d PDU A 2
C4P C 0.8909(9) -0.3404(9) 0.1886(3) 0.089(4) Uiso 0.874(8) 1 d PD A 2
H4P H 0.9712 -0.3887 0.1860 0.107 Uiso 0.874(8) 1 calc PR A 2
C5P C 0.8224(9) -0.3042(8) 0.1466(2) 0.080(3) Uiso 0.874(8) 1 d PDU A 2
C6P C 0.7009(8) -0.2368(7) 0.1546(3) 0.072(7) Uiso 0.874(8) 1 d PD A 2
C7P C 0.5897(6) -0.1675(4) 0.12657(18) 0.0616(17) Uani 0.874(8) 1 d PDU A 2
C8P C 0.6518(6) -0.0662(5) 0.09848(19) 0.0540(15) Uiso 0.874(8) 1 d PDU A 2
C9P C 0.6024(7) -0.0409(5) 0.0539(2) 0.0621(17) Uiso 0.874(8) 1 d PD A 2
H9P H 0.5308 -0.0872 0.0404 0.075 Uiso 0.874(8) 1 calc PR A 2
C10P C 0.6564(8) 0.0514(6) 0.0286(3) 0.070(3) Uiso 0.874(8) 1 d PD A 2
H10P H 0.6209 0.0663 -0.0018 0.084 Uiso 0.874(8) 1 calc PR A 2
C11P C 0.7608(8) 0.1221(6) 0.0468(2) 0.057(2) Uiso 0.874(8) 1 d PDU A 2
C12P C 0.8143(7) 0.0955(6) 0.0913(2) 0.061(2) Uiso 0.874(8) 1 d PD A 2
H12P H 0.8866 0.1415 0.1045 0.073 Uiso 0.874(8) 1 calc PR A 2
C13P C 0.7627(7) 0.0029(5) 0.1161(2) 0.0630(18) Uiso 0.874(8) 1 d PD A 2
H13P H 0.8026 -0.0147 0.1456 0.076 Uiso 0.874(8) 1 calc PR A 2
C14P C 0.5246(7) -0.1373(5) 0.1795(2) 0.079(2) Uani 0.874(8) 1 d PDU A 2
C15P C 0.3802(7) -0.1982(7) 0.1873(3) 0.098(3) Uani 0.874(8) 1 d PDU A 2
H15D H 0.3884 -0.2787 0.1783 0.147 Uiso 0.874(8) 1 calc PR A 2
H15E H 0.3075 -0.1612 0.1682 0.147 Uiso 0.874(8) 1 calc PR A 2
H15F H 0.3538 -0.1930 0.2203 0.147 Uiso 0.874(8) 1 calc PR A 2
C16P C 0.5145(9) -0.0135(6) 0.1955(3) 0.086(2) Uani 0.874(8) 1 d PDU A 2
H16D H 0.4308 0.0222 0.1816 0.130 Uiso 0.874(8) 1 calc PR A 2
H16E H 0.5993 0.0280 0.1856 0.130 Uiso 0.874(8) 1 calc PR A 2
H16F H 0.5070 -0.0109 0.2296 0.130 Uiso 0.874(8) 1 calc PR A 2
C17P C 0.9288(10) -0.3492(9) 0.2781(3) 0.114(3) Uani 0.874(8) 1 d PDU A 2
H17P H 0.8723 -0.3242 0.3058 0.137 Uiso 0.874(8) 1 calc PR A 2
C18P C 1.0706(13) -0.2916(13) 0.2819(4) 0.172(6) Uani 0.874(8) 1 d PDU A 2
H18D H 1.0583 -0.2086 0.2798 0.259 Uiso 0.874(8) 1 calc PR A 2
H18E H 1.1319 -0.3178 0.2566 0.259 Uiso 0.874(8) 1 calc PR A 2
H18F H 1.1138 -0.3108 0.3120 0.259 Uiso 0.874(8) 1 calc PR A 2
C19P C 0.9375(16) -0.4764(9) 0.2803(5) 0.155(7) Uani 0.874(8) 1 d PDU A 2
H19D H 0.8424 -0.5089 0.2778 0.233 Uiso 0.874(8) 1 calc PR A 2
H19E H 0.9798 -0.4994 0.3101 0.233 Uiso 0.874(8) 1 calc PR A 2
H19F H 0.9961 -0.5045 0.2546 0.233 Uiso 0.874(8) 1 calc PR A 2
C20P C 0.8823(10) -0.3304(8) 0.0977(3) 0.092(3) Uani 0.874(8) 1 d PDU A 2
H20P H 0.8217 -0.2904 0.0743 0.110 Uiso 0.874(8) 1 calc PR A 2
C21P C 0.8759(13) -0.4600(7) 0.0873(4) 0.119(3) Uani 0.874(8) 1 d PDU A 2
H21D H 0.9121 -0.4744 0.0558 0.179 Uiso 0.874(8) 1 calc PR A 2
H21E H 0.7777 -0.4862 0.0894 0.179 Uiso 0.874(8) 1 calc PR A 2
H21F H 0.9337 -0.5014 0.1101 0.179 Uiso 0.874(8) 1 calc PR A 2
C22P C 1.0339(14) -0.2857(14) 0.0922(6) 0.145(5) Uani 0.874(8) 1 d PDU A 2
H22D H 1.0682 -0.3032 0.0607 0.218 Uiso 0.874(8) 1 calc PR A 2
H22E H 1.0953 -0.3225 0.1152 0.218 Uiso 0.874(8) 1 calc PR A 2
H22F H 1.0351 -0.2028 0.0970 0.218 Uiso 0.874(8) 1 calc PR A 2
C23P C 0.8178(9) 0.2267(8) 0.0221(3) 0.064(2) Uani 0.874(8) 1 d PDU A 2
C24P C 0.7788(9) 0.3646(6) -0.0430(2) 0.074(2) Uani 0.874(8) 1 d PDU A 2
H24P H 0.8831 0.3752 -0.0393 0.089 Uiso 0.874(8) 1 calc PR A 2
C25P C 0.7079(9) 0.4777(6) -0.0302(3) 0.087(2) Uani 0.874(8) 1 d PDU A 2
C26P C 0.5233(15) 0.5702(10) 0.0147(5) 0.123(5) Uani 0.874(8) 1 d PDU A 2
H26D H 0.4603 0.5514 0.0408 0.185 Uiso 0.874(8) 1 calc PR A 2
H26E H 0.4672 0.5980 -0.0117 0.185 Uiso 0.874(8) 1 calc PR A 2
H26F H 0.5900 0.6296 0.0245 0.185 Uiso 0.874(8) 1 calc PR A 2
C27P C 0.7501(10) 0.3370(7) -0.0952(3) 0.082(3) Uani 0.874(8) 1 d PD A 2
H27C H 0.6478 0.3223 -0.0993 0.098 Uiso 0.874(8) 1 calc PR A 2
H27D H 0.7745 0.4049 -0.1142 0.098 Uiso 0.874(8) 1 calc PR A 2
C28P C 0.8308(6) 0.2366(4) -0.1133(2) 0.0720(19) Uiso 0.874(8) 1 d PGDU A 2
C29P C 0.7651(5) 0.1320(5) -0.1224(3) 0.108(3) Uiso 0.874(8) 1 d PGD A 2
H29P H 0.6667 0.1236 -0.1168 0.130 Uiso 0.874(8) 1 d PG A 2
C30P C 0.8432(7) 0.0390(4) -0.1396(3) 0.133(4) Uiso 0.874(8) 1 d PG A 2
H30P H 0.7973 -0.0322 -0.1445 0.160 Uiso 0.874(8) 1 d PG A 2
C31P C 0.9872(7) 0.0492(5) -0.1497(3) 0.119(3) Uiso 0.874(8) 1 d PGU A 2
H31P H 1.0391 -0.0134 -0.1619 0.142 Uiso 0.874(8) 1 d PG A 2
C32P C 1.0525(5) 0.1542(6) -0.1412(3) 0.107(3) Uiso 0.874(8) 1 d PG A 2
H32P H 1.1502 0.1632 -0.1480 0.128 Uiso 0.874(8) 1 d PG A 2
C33P C 0.9758(6) 0.2465(4) -0.1229(2) 0.082(2) Uiso 0.874(8) 1 d PGDU A 2
H33P H 1.0227 0.3167 -0.1169 0.098 Uiso 0.874(8) 1 d PG A 2

loop_
_atom_site_aniso_label
_atom_site_aniso_U_11
_atom_site_aniso_U_22
_atom_site_aniso_U_33
_atom_site_aniso_U_23
_atom_site_aniso_U_13
_atom_site_aniso_U_12
N1P 0.056(3) 0.089(4) 0.075(4) 0.023(4) 0.002(3) -0.004(3)
O1P 0.080(3) 0.070(3) 0.084(3) -0.010(3) -0.003(3) -0.009(3)
O2P 0.056(3) 0.089(4) 0.084(8) 0.014(4) -0.006(4) -0.001(2)
O3P 0.119(5) 0.092(4) 0.162(8) 0.030(5) 0.012(6) 0.024(4)
O4P 0.113(5) 0.088(4) 0.099(4) -0.013(4) 0.015(5) 0.014(4)
C7P 0.058(3) 0.057(3) 0.070(4) -0.005(3) 0.004(3) -0.001(3)
C14P 0.073(4) 0.074(5) 0.089(5) 0.008(4) 0.019(4) 0.007(4)
C15P 0.092(5) 0.093(5) 0.108(7) 0.005(4) 0.036(5) -0.011(5)
C16P 0.092(5) 0.086(5) 0.082(5) 0.003(4) -0.001(4) 0.008(4)
C17P 0.127(7) 0.129(8) 0.085(6) 0.045(5) 0.008(5) 0.029(7)
C18P 0.173(11) 0.211(13) 0.133(10) 0.090(9) -0.060(9) -0.057(11)
C19P 0.143(10) 0.149(10) 0.175(13) 0.093(9) -0.053(11) -0.007(8)
C20P 0.096(5) 0.104(6) 0.076(5) 0.013(4) 0.006(4) 0.035(5)
C21P 0.139(8) 0.108(7) 0.111(7) -0.016(6) 0.013(7) 0.018(7)
C22P 0.134(9) 0.171(13) 0.130(8) 0.007(9) 0.049(7) -0.026(10)
C23P 0.049(3) 0.083(5) 0.059(4) 0.004(3) 0.001(3) 0.018(3)
C24P 0.066(4) 0.081(5) 0.076(5) 0.016(4) 0.003(4) -0.001(4)
C25P 0.080(5) 0.089(6) 0.091(6) 0.013(5) -0.007(4) 0.008(5)
C26P 0.140(9) 0.099(8) 0.130(12) -0.017(7) 0.015(9) 0.027(7)
C27P 0.077(5) 0.103(6) 0.065(4) 0.028(4) -0.001(4) -0.010(5)

loop_
_atom_type_symbol
_atom_type_description
_atom_type_scat_dispersion_real
_atom_type_scat_dispersion_imag
_atom_type_scat_source
C C 0.0033 0.0000 'International Tables Vol C Tables 4.2.6.8 and 6.1.1.4'
H H 0.0000 0.0000 'International Tables Vol C Tables 4.2.6.8 and 6.1.1.4'
N N 0.0061 0.0000 'International Tables Vol C Tables 4.2.6.8 and 6.1.1.4'
O O 0.0106 0.0000 'International Tables Vol C Tables 4.2.6.8 and 6.1.1.4'

loop_
_geom_angle_atom_site_label_1
_geom_angle_atom_site_label_2
_geom_angle_atom_site_label_3
_geom_angle
_geom_angle_site_symmetry_1
_geom_angle_site_symmetry_3
_geom_angle_publ_flag
C23R N1R C24R 121(2) . . ?
C23R N1R H1R 119.6 . . ?
C24R N1R H1R 119.6 . . ?
C25R O4R C26R 117(2) . . ?
C2R C1R C6R 117.2(12) . . ?
C2R C1R C14R 118.9(14) . . ?
C6R C1R C14R 122.6(14) . . ?
C3R C2R C1R 122.4(13) . . ?
C3R C2R H2R 118.8 . . ?
C1R C2R H2R 118.8 . . ?
C2R C3R C4R 118.1(13) . . ?
C2R C3R C17R 118.3(15) . . ?
C4R C3R C17R 120.5(15) . . ?
C3R C4R C5R 121.8(14) . . ?
C3R C4R H4R 119.1 . . ?
C5R C4R H4R 119.1 . . ?
C6R C5R C4R 115.7(12) . . ?
C6R C5R C20R 120.2(17) . . ?
C4R C5R C20R 119.5(16) . . ?
C5R C6R C1R 123.0(11) . . ?
C5R C6R C7R 119.4(14) . . ?
C1R C6R C7R 117.6(14) . . ?
O1R C7R C8R 120.7(15) . . ?
O1R C7R C6R 121.8(16) . . ?
C8R C7R C6R 117.4(14) . . ?
C13R C8R C9R 119.3(12) . . ?
C13R C8R C7R 120.9(13) . . ?
C9R C8R C7R 119.7(13) . . ?
C10R C9R C8R 120.5(13) . . ?
C10R C9R H9R 119.8 . . ?
C8R C9R H9R 119.8 . . ?
C9R C10R C11R 120.3(13) . . ?
C9R C10R H10R 119.9 . . ?
C11R C10R H10R 119.9 . . ?
C10R C11R C12R 118.8(12) . . ?
C10R C11R C23R 124.4(15) . . ?
C12R C11R C23R 116.6(13) . . ?
C13R C12R C11R 121.3(13) . . ?
C13R C12R H12R 119.4 . . ?
C11R C12R H12R 119.4 . . ?
C12R C13R C8R 119.7(13) . . ?
C12R C13R H13R 120.1 . . ?
C8R C13R H13R 120.1 . . ?
C1R C14R C15R 109.5(16) . . ?
C1R C14R C16R 112.6(17) . . ?
C15R C14R C16R 110.6(16) . . ?
C1R C14R H14R 108.0 . . ?
C15R C14R H14R 108.0 . . ?
C16R C14R H14R 108.0 . . ?
C14R C15R H15A 109.5 . . ?
C14R C15R H15B 109.5 . . ?
H15A C15R H15B 109.5 . . ?
C14R C15R H15C 109.5 . . ?
H15A C15R H15C 109.5 . . ?
H15B C15R H15C 109.5 . . ?
C14R C16R H16A 109.5 . . ?
C14R C16R H16B 109.5 . . ?
H16A C16R H16B 109.5 . . ?
C14R C16R H16C 109.5 . . ?
H16A C16R H16C 109.5 . . ?
H16B C16R H16C 109.5 . . ?
C19R C17R C18R 117.4(19) . . ?
C19R C17R C3R 116.7(18) . . ?
C18R C17R C3R 114.2(17) . . ?
C19R C17R H17R 101.5 . . ?
C18R C17R H17R 101.5 . . ?
C3R C17R H17R 101.5 . . ?
C17R C18R H18A 109.5 . . ?
C17R C18R H18B 109.5 . . ?
H18A C18R H18B 109.5 . . ?
C17R C18R H18C 109.5 . . ?
H18A C18R H18C 109.5 . . ?
H18B C18R H18C 109.5 . . ?
C17R C19R H19A 109.5 . . ?
C17R C19R H19B 109.5 . . ?
H19A C19R H19B 109.5 . . ?
C17R C19R H19C 109.5 . . ?
H19A C19R H19C 109.5 . . ?
H19B C19R H19C 109.5 . . ?
C21R C20R C22R 111.5(17) . . ?
C21R C20R C5R 112.4(17) . . ?
C22R C20R C5R 111.3(17) . . ?
C21R C20R H20R 107.1 . . ?
C22R C20R H20R 107.1 . . ?
C5R C20R H20R 107.1 . . ?
C20R C21R H21A 109.5 . . ?
C20R C21R H21B 109.5 . . ?
H21A C21R H21B 109.5 . . ?
C20R C21R H21C 109.5 . . ?
H21A C21R H21C 109.5 . . ?
H21B C21R H21C 109.5 . . ?
C20R C22R H22A 109.5 . . ?
C20R C22R H22B 109.5 . . ?
H22A C22R H22B 109.5 . . ?
C20R C22R H22C 109.5 . . ?
H22A C22R H22C 109.5 . . ?
H22B C22R H22C 109.5 . . ?
O2R C23R N1R 121(2) . . ?
O2R C23R C11R 119(2) . . ?
N1R C23R C11R 115.8(18) . . ?
N1R C24R C25R 113.8(17) . . ?
N1R C24R C27R 112.3(17) . . ?
C25R C24R C27R 112.9(16) . . ?
N1R C24R H24R 105.7 . . ?
C25R C24R H24R 105.7 . . ?
C27R C24R H24R 105.7 . . ?
O3R C25R O4R 121.2(19) . . ?
O3R C25R C24R 123.7(18) . . ?
O4R C25R C24R 113.9(16) . . ?
C28R C27R C24R 111.1(16) . . ?
C28R C27R H27A 109.4 . . ?
C24R C27R H27A 109.4 . . ?
C28R C27R H27B 109.4 . . ?
C24R C27R H27B 109.4 . . ?
H27A C27R H27B 108.0 . . ?
C29R C28R C33R 117.2 . . ?
C29R C28R C27R 120.6(13) . . ?
C33R C28R C27R 122.2(13) . . ?
C30R C29R C28R 121.3 . . ?
C29R C30R C31R 121.0 . . ?
C32R C31R C30R 118.1 . . ?
C31R C32R C33R 121.2 . . ?
C32R C33R C28R 121.2 . . ?
C23P N1P C24P 124.3(6) . . ?
C23P N1P H1P 117.8 . . ?
C24P N1P H1P 117.8 . . ?
C25P O4P C26P 118.8(7) . . ?
C6P C1P C2P 122.5(5) . . ?
C6P C1P C14P 94.2(5) . . ?
C2P C1P C14P 143.3(6) . . ?
C1P C2P C3P 116.1(6) . . ?
C1P C2P H2P 121.9 . . ?
C3P C2P H2P 121.9 . . ?
C4P C3P C2P 120.7(6) . . ?
C4P C3P C17P 120.4(6) . . ?
C2P C3P C17P 118.9(6) . . ?
C3P C4P C5P 123.4(6) . . ?
C3P C4P H4P 118.3 . . ?
C5P C4P H4P 118.3 . . ?
C6P C5P C4P 113.5(6) . . ?
C6P C5P C20P 123.9(6) . . ?
C4P C5P C20P 122.5(6) . . ?
C1P C6P C5P 123.8(5) . . ?
C1P C6P C7P 96.6(5) . . ?
C5P C6P C7P 139.5(7) . . ?
O1P C7P C8P 111.5(4) . . ?
O1P C7P C6P 114.7(5) . . ?
C8P C7P C6P 114.3(5) . . ?
O1P C7P C14P 113.5(5) . . ?
C8P C7P C14P 116.6(4) . . ?
C6P C7P C14P 83.8(4) . . ?
C9P C8P C13P 117.0(5) . . ?
C9P C8P C7P 120.8(4) . . ?
C13P C8P C7P 122.2(4) . . ?
C8P C9P C10P 121.2(5) . . ?
C8P C9P H9P 119.4 . . ?
C10P C9P H9P 119.4 . . ?
C11P C10P C9P 121.7(6) . . ?
C11P C10P H10P 119.2 . . ?
C9P C10P H10P 119.2 . . ?
C10P C11P C12P 117.7(5) . . ?
C10P C11P C23P 123.9(5) . . ?
C12P C11P C23P 118.4(5) . . ?
C13P C12P C11P 120.7(5) . . ?
C13P C12P H12P 119.6 . . ?
C11P C12P H12P 119.6 . . ?
C12P C13P C8P 121.7(5) . . ?
C12P C13P H13P 119.2 . . ?
C8P C13P H13P 119.2 . . ?
C16P C14P C15P 109.7(6) . . ?
C16P C14P C1P 115.7(6) . . ?
C15P C14P C1P 113.8(5) . . ?
C16P C14P C7P 119.7(5) . . ?
C15P C14P C7P 110.8(5) . . ?
C1P C14P C7P 85.2(4) . . ?
C14P C15P H15D 109.5 . . ?
C14P C15P H15E 109.5 . . ?
H15D C15P H15E 109.5 . . ?
C14P C15P H15F 109.5 . . ?
H15D C15P H15F 109.5 . . ?
H15E C15P H15F 109.5 . . ?
C14P C16P H16D 109.5 . . ?
C14P C16P H16E 109.5 . . ?
H16D C16P H16E 109.5 . . ?
C14P C16P H16F 109.5 . . ?
H16D C16P H16F 109.5 . . ?
H16E C16P H16F 109.5 . . ?
C19P C17P C18P 113.2(9) . . ?
C19P C17P C3P 111.5(7) . . ?
C18P C17P C3P 111.6(7) . . ?
C19P C17P H17P 106.7 . . ?
C18P C17P H17P 106.7 . . ?
C3P C17P H17P 106.7 . . ?
C17P C18P H18D 109.5 . . ?
C17P C18P H18E 109.5 . . ?
H18D C18P H18E 109.5 . . ?
C17P C18P H18F 109.5 . . ?
H18D C18P H18F 109.5 . . ?
H18E C18P H18F 109.5 . . ?
C17P C19P H19D 109.5 . . ?
C17P C19P H19E 109.5 . . ?
H19D C19P H19E 109.5 . . ?
C17P C19P H19F 109.5 . . ?
H19D C19P H19F 109.5 . . ?
H19E C19P H19F 109.5 . . ?
C22P C20P C5P 111.8(7) . . ?
C22P C20P C21P 110.5(8) . . ?
C5P C20P C21P 110.9(7) . . ?
C22P C20P H20P 107.8 . . ?
C5P C20P H20P 107.8 . . ?
C21P C20P H20P 107.8 . . ?
C20P C21P H21D 109.5 . . ?
C20P C21P H21E 109.5 . . ?
H21D C21P H21E 109.5 . . ?
C20P C21P H21F 109.5 . . ?
H21D C21P H21F 109.5 . . ?
H21E C21P H21F 109.5 . . ?
C20P C22P H22D 109.5 . . ?
C20P C22P H22E 109.5 . . ?
H22D C22P H22E 109.5 . . ?
C20P C22P H22F 109.5 . . ?
H22D C22P H22F 109.5 . . ?
H22E C22P H22F 109.5 . . ?
O2P C23P N1P 120.7(6) . . ?
O2P C23P C11P 122.8(6) . . ?
N1P C23P C11P 116.4(5) . . ?
N1P C24P C25P 113.4(6) . . ?
N1P C24P C27P 111.2(6) . . ?
C25P C24P C27P 109.5(6) . . ?
N1P C24P H24P 107.5 . . ?
C25P C24P H24P 107.5 . . ?
C27P C24P H24P 107.5 . . ?
O3P C25P O4P 124.1(7) . . ?
O3P C25P C24P 122.0(7) . . ?
O4P C25P C24P 113.9(6) . . ?
O4P C26P H26D 109.5 . . ?
O4P C26P H26E 109.5 . . ?
H26D C26P H26E 109.5 . . ?
O4P C26P H26F 109.5 . . ?
H26D C26P H26F 109.5 . . ?
H26E C26P H26F 109.5 . . ?
C28P C27P C24P 114.1(5) . . ?
C28P C27P H27C 108.7 . . ?
C24P C27P H27C 108.7 . . ?
C28P C27P H27D 108.7 . . ?
C24P C27P H27D 108.7 . . ?
H27C C27P H27D 107.6 . . ?
C29P C28P C33P 118.1 . . ?
C29P C28P C27P 121.8(4) . . ?
C33P C28P C27P 120.2(4) . . ?
C28P C29P C30P 120.7 . . ?
C28P C29P H29P 119.7 . . ?
C30P C29P H29P 119.7 . . ?
C31P C30P C29P 121.2 . . ?
C31P C30P H30P 119.4 . . ?
C29P C30P H30P 119.4 . . ?
C32P C31P C30P 118.1 . . ?
C32P C31P H31P 120.9 . . ?
C30P C31P H31P 120.9 . . ?
C31P C32P C33P 120.9 . . ?
C31P C32P H32P 119.6 . . ?
C33P C32P H32P 119.6 . . ?
C32P C33P C28P 121.0 . . ?
C32P C33P H33P 119.5 . . ?
C28P C33P H33P 119.5 . . ?

loop_
_geom_bond_atom_site_label_1
_geom_bond_atom_site_label_2
_geom_bond_distance
_geom_bond_site_symmetry_2
_geom_bond_publ_flag
N1R C23R 1.339(11) . ?
N1R C24R 1.440(11) . ?
N1R H1R 0.8600 . ?
O1R C7R 1.221(10) . ?
O2R C23R 1.228(11) . ?
O3R C25R 1.194(11) . ?
O4R C25R 1.293(11) . ?
O4R C26R 1.436(11) . ?
C1R C2R 1.381(10) . ?
C1R C6R 1.396(10) . ?
C1R C14R 1.497(10) . ?
C2R C3R 1.369(10) . ?
C2R H2R 0.9300 . ?
C3R C4R 1.373(10) . ?
C3R C17R 1.497(10) . ?
C4R C5R 1.417(10) . ?
C4R H4R 0.9300 . ?
C5R C6R 1.384(10) . ?
C5R C20R 1.523(11) . ?
C6R C7R 1.499(10) . ?
C7R C8R 1.474(10) . ?
C8R C13R 1.385(10) . ?
C8R C9R 1.386(10) . ?
C9R C10R 1.373(10) . ?
C9R H9R 0.9300 . ?
C10R C11R 1.376(10) . ?
C10R H10R 0.9300 . ?
C11R C12R 1.391(10) . ?
C11R C23R 1.484(10) . ?
C12R C13R 1.361(10) . ?
C12R H12R 0.9300 . ?
C13R H13R 0.9300 . ?
C14R C15R 1.509(11) . ?
C14R C16R 1.524(11) . ?
C14R H14R 0.9800 . ?
C15R H15A 0.9600 . ?
C15R H15B 0.9600 . ?
C15R H15C 0.9600 . ?
C16R H16A 0.9600 . ?
C16R H16B 0.9600 . ?
C16R H16C 0.9600 . ?
C17R C19R 1.440(11) . ?
C17R C18R 1.493(11) . ?
C17R H17R 0.9800 . ?
C18R H18A 0.9600 . ?
C18R H18B 0.9600 . ?
C18R H18C 0.9600 . ?
C19R H19A 0.9600 . ?
C19R H19B 0.9600 . ?
C19R H19C 0.9600 . ?
C20R C21R 1.501(11) . ?
C20R C22R 1.518(11) . ?
C20R H20R 0.9800 . ?
C21R H21A 0.9600 . ?
C21R H21B 0.9600 . ?
C21R H21C 0.9600 . ?
C22R H22A 0.9600 . ?
C22R H22B 0.9600 . ?
C22R H22C 0.9600 . ?
C24R C25R 1.503(10) . ?
C24R C27R 1.518(11) . ?
C24R H24R 0.9800 . ?
C26R H26A 0.9600 . ?
C26R H26B 0.9600 . ?
C26R H26C 0.9600 . ?
C27R C28R 1.490(10) . ?
C27R H27A 0.9700 . ?
C27R H27B 0.9700 . ?
C28R C29R 1.3754 . ?
C28R C33R 1.3831 . ?
C29R C30R 1.3701 . ?
C29R H29R 0.9300 . ?
C30R C31R 1.3771 . ?
C30R H30R 0.9300 . ?
C31R C32R 1.3617 . ?
C31R H31R 0.9300 . ?
C32R C33R 1.3726 . ?
C32R H32R 0.9300 . ?
C33R H33R 0.9300 . ?
N1P C23P 1.334(6) . ?
N1P C24P 1.429(6) . ?
N1P H1P 0.8600 . ?
O1P C7P 1.403(6) . ?
O2P C23P 1.230(6) . ?
O3P C25P 1.221(7) . ?
O4P C25P 1.314(7) . ?
O4P C26P 1.445(8) . ?
C1P C6P 1.354(8) . ?
C1P C2P 1.373(7) . ?
C1P C14P 1.527(7) . ?
C2P C3P 1.388(7) . ?
C2P H2P 0.9300 . ?
C3P C4P 1.381(8) . ?
C3P C17P 1.546(7) . ?
C4P C5P 1.401(7) . ?
C4P H4P 0.9300 . ?
C5P C6P 1.383(7) . ?
C5P C20P 1.510(7) . ?
C6P C7P 1.520(7) . ?
C7P C8P 1.517(6) . ?
C7P C14P 1.642(7) . ?
C8P C9P 1.365(6) . ?
C8P C13P 1.388(6) . ?
C9P C10P 1.368(7) . ?
C9P H9P 0.9300 . ?
C10P C11P 1.361(6) . ?
C10P H10P 0.9300 . ?
C11P C12P 1.379(6) . ?
C11P C23P 1.484(6) . ?
C12P C13P 1.355(6) . ?
C12P H12P 0.9300 . ?
C13P H13P 0.9300 . ?
C14P C16P 1.491(7) . ?
C14P C15P 1.525(7) . ?
C15P H15D 0.9600 . ?
C15P H15E 0.9600 . ?
C15P H15F 0.9600 . ?
C16P H16D 0.9600 . ?
C16P H16E 0.9600 . ?
C16P H16F 0.9600 . ?
C17P C19P 1.461(9) . ?
C17P C18P 1.474(9) . ?
C17P H17P 0.9800 . ?
C18P H18D 0.9600 . ?
C18P H18E 0.9600 . ?
C18P H18F 0.9600 . ?
C19P H19D 0.9600 . ?
C19P H19E 0.9600 . ?
C19P H19F 0.9600 . ?
C20P C22P 1.504(8) . ?
C20P C21P 1.515(8) . ?
C20P H20P 0.9800 . ?
C21P H21D 0.9600 . ?
C21P H21E 0.9600 . ?
C21P H21F 0.9600 . ?
C22P H22D 0.9600 . ?
C22P H22E 0.9600 . ?
C22P H22F 0.9600 . ?
C24P C25P 1.496(7) . ?
C24P C27P 1.522(8) . ?
C24P H24P 0.9800 . ?
C26P H26D 0.9600 . ?
C26P H26E 0.9600 . ?
C26P H26F 0.9600 . ?
C27P C28P 1.463(7) . ?
C27P H27C 0.9700 . ?
C27P H27D 0.9700 . ?
C28P C29P 1.3689 . ?
C28P C33P 1.3759 . ?
C29P C30P 1.3762 . ?
C29P H29P 0.9300 . ?
C30P C31P 1.3694 . ?
C30P H30P 0.9300 . ?
C31P C32P 1.3674 . ?
C31P H31P 0.9300 . ?
C32P C33P 1.3743 . ?
C32P H32P 0.9300 . ?
C33P H33P 0.9300 . ?
